data_4347084
loop_
_publ_author_name
'Sivchik, Vasily V.'
'Grachova, Elena V.'
'Melnikov, Alexei S.'
'Smirnov, Sergey N.'
'Ivanov, Alexander Yu'
'Hirva, Pipsa'
'Tunik, Sergey P.'
'Koshevoy, Igor O.'

_publ_section_title
;
 Solid-State and Solution Metallophilic Aggregation of a Cationic
 [Pt(NCN)L](+) Cyclometalated Complex.
;
_journal_issue 7
_journal_name_full 'Inorganic chemistry'
_journal_page_first 3351
_journal_page_last 3363
_journal_paper_doi 10.1021/acs.inorgchem.5b02713
_journal_volume 55
_journal_year 2016
_chemical_formula_moiety '4(C18 H14 N3 Pt), 4(F6 P), C2 H3 N'
_chemical_formula_sum 'C74 H59 F24 N13 P4 Pt4'
_chemical_formula_weight 2490.58
_space_group_crystal_system monoclinic
_space_group_IT_number 14
_space_group_name_Hall '-P 2ybc'
_space_group_name_H-M_alt 'P 1 21/c 1'
_atom_sites_solution_hydrogens geom
_audit_creation_method SHELXL-2014/6
_cell_angle_alpha 90
_cell_angle_beta 93.827(4)
_cell_angle_gamma 90
_cell_formula_units_Z 2
_cell_length_a 6.7128(6)
_cell_length_b 22.339(2)
_cell_length_c 25.698(3)
_cell_measurement_reflns_used 9969
_cell_measurement_temperature 200(2)
_cell_measurement_theta_max 29.48
_cell_measurement_theta_min 2.42
_cell_volume 3845.0(7)
_computing_cell_refinement 'SAINT (Bruker AXS, 2009)'
_computing_data_collection 'APEX2 (Bruker AXS, 2010)'
_computing_data_reduction 'SAINT (Bruker AXS, 2009)'
_computing_molecular_graphics 'Diamond v.4.01 (Brandenburg, 2014)'
_computing_publication_material 'SHELXL-2014/6 (Sheldrick, 2014)'
_computing_structure_refinement 'SHELXL-2014/6 (Sheldrick, 2014)'
_computing_structure_solution 'SHELXS-2013 (Sheldrick, 2013)'
_diffrn_ambient_temperature 200(2)
_diffrn_detector_area_resol_mean 16
_diffrn_measured_fraction_theta_full 0.999
_diffrn_measured_fraction_theta_max 0.999
_diffrn_measurement_device '62mm x 62mm CCD camera on \k-goniostat'
_diffrn_measurement_device_type 'Bruker KAPPA APEX II DUO CCD'
_diffrn_measurement_method '\f scans and \w scans with \k offset'
_diffrn_radiation_monochromator 'curved graphite crystal'
_diffrn_radiation_type MoK\a
_diffrn_radiation_wavelength 0.71073
_diffrn_reflns_av_R_equivalents 0.0315
_diffrn_reflns_av_unetI/netI 0.0282
_diffrn_reflns_Laue_measured_fraction_full 0.999
_diffrn_reflns_Laue_measured_fraction_max 0.999
_diffrn_reflns_limit_h_max 8
_diffrn_reflns_limit_h_min -6
_diffrn_reflns_limit_k_max 27
_diffrn_reflns_limit_k_min -28
_diffrn_reflns_limit_l_max 32
_diffrn_reflns_limit_l_min -32
_diffrn_reflns_number 38562
_diffrn_reflns_point_group_measured_fraction_full 0.999
_diffrn_reflns_point_group_measured_fraction_max 0.999
_diffrn_reflns_theta_full 25.242
_diffrn_reflns_theta_max 27.000
_diffrn_reflns_theta_min 1.823
_exptl_absorpt_coefficient_mu 7.449
_exptl_absorpt_correction_T_max 0.694
_exptl_absorpt_correction_T_min 0.175
_exptl_absorpt_correction_type numerical
_exptl_absorpt_process_details 'SADABS (Sheldrick, 2008)'
_exptl_crystal_colour green
_exptl_crystal_density_diffrn 2.151
_exptl_crystal_description needle
_exptl_crystal_F_000 2364
_exptl_crystal_size_max 0.360
_exptl_crystal_size_mid 0.074
_exptl_crystal_size_min 0.053
_refine_diff_density_max 1.609
_refine_diff_density_min -1.271
_refine_diff_density_rms 0.102
_refine_ls_extinction_method none
_refine_ls_goodness_of_fit_ref 1.025
_refine_ls_hydrogen_treatment constr
_refine_ls_matrix_type full
_refine_ls_number_parameters 553
_refine_ls_number_reflns 8408
_refine_ls_number_restraints 0
_refine_ls_restrained_S_all 1.025
_refine_ls_R_factor_all 0.0388
_refine_ls_R_factor_gt 0.0257
_refine_ls_shift/su_max 0.004
_refine_ls_shift/su_mean 0.000
_refine_ls_structure_factor_coef Fsqd
_refine_ls_weighting_details 'w=1/[\s^2^(Fo^2^)+(0.0198P)^2^+6.4160P] where P=(Fo^2^+2Fc^2^)/3'
_refine_ls_weighting_scheme calc
_refine_ls_wR_factor_gt 0.0512
_refine_ls_wR_factor_ref 0.0556
_reflns_Friedel_coverage 0.000
_reflns_number_gt 6893
_reflns_number_total 8408
_reflns_threshold_expression 'I > 2\s(I)'
_cod_data_source_file ic5b02713_si_002.cif
_cod_data_source_block 2PF6200
_cod_original_cell_volume 3845.1(6)
_cod_original_sg_symbol_H-M 'P 21/c'
_cod_database_code 4347084
_shelx_space_group_comment
;
The symmetry employed for this shelxl refinement is uniquely defined
by the following loop, which should always be used as a source of
symmetry information in preference to the above space-group names.
They are only intended as comments.
;
_shelx_estimated_absorpt_t_min 0.175
_shelx_estimated_absorpt_t_max 0.694
_shelxl_version_number 2014/6

loop_
_space_group_symop_operation_xyz
'x, y, z'
'-x, y+1/2, -z+1/2'
'-x, -y, -z'
'x, -y-1/2, z-1/2'

loop_
_atom_site_label
_atom_site_type_symbol
_atom_site_fract_x
_atom_site_fract_y
_atom_site_fract_z
_atom_site_U_iso_or_equiv
_atom_site_adp_type
_atom_site_occupancy
_atom_site_site_symmetry_order
_atom_site_calc_flag
_atom_site_refinement_flags_posn
_atom_site_refinement_flags_adp
_atom_site_refinement_flags_occupancy
C1 C 0.4392(5) 0.65397(18) 0.59365(16) 0.0301(9) Uani 1 1 d . . .
C2 C 0.4364(5) 0.60636(17) 0.62845(15) 0.0302(9) Uani 1 1 d . . .
C3 C 0.4159(6) 0.54890(18) 0.60850(18) 0.0372(10) Uani 1 1 d . . .
H3 H 0.4140 0.5154 0.6312 0.045 Uiso 1 1 calc R U .
C4 C 0.3981(6) 0.5411(2) 0.55474(18) 0.0425(11) Uani 1 1 d . . .
H4 H 0.3822 0.5018 0.5411 0.051 Uiso 1 1 calc R U .
C5 C 0.4026(6) 0.5886(2) 0.52054(18) 0.0402(10) Uani 1 1 d . . .
H5 H 0.3918 0.5819 0.4840 0.048 Uiso 1 1 calc R U .
C6 C 0.4230(6) 0.64652(19) 0.54001(16) 0.0335(9) Uani 1 1 d . . .
C7 C 0.4910(6) 0.70923(18) 0.73702(16) 0.0333(9) Uani 1 1 d . . .
H7 H 0.5039 0.7514 0.7410 0.040 Uiso 1 1 calc R U .
C8 C 0.4935(7) 0.6743(2) 0.78066(17) 0.0415(10) Uani 1 1 d . . .
H8 H 0.5067 0.6920 0.8143 0.050 Uiso 1 1 calc R U .
C9 C 0.4768(7) 0.6132(2) 0.77524(17) 0.0425(11) Uani 1 1 d . . .
H9 H 0.4796 0.5881 0.8051 0.051 Uiso 1 1 calc R U .
C10 C 0.4559(6) 0.58887(19) 0.72602(17) 0.0382(10) Uani 1 1 d . . .
H10 H 0.4417 0.5468 0.7217 0.046 Uiso 1 1 calc R U .
C11 C 0.4557(6) 0.62570(17) 0.68305(15) 0.0306(9) Uani 1 1 d . . .
C12 C 0.4530(7) 0.8067(2) 0.52245(18) 0.0433(11) Uani 1 1 d . . .
H12 H 0.4660 0.8407 0.5446 0.052 Uiso 1 1 calc R U .
C13 C 0.4405(8) 0.8147(3) 0.46934(19) 0.0549(13) Uani 1 1 d . . .
H13 H 0.4438 0.8538 0.4549 0.066 Uiso 1 1 calc R U .
C14 C 0.4233(8) 0.7657(3) 0.43767(19) 0.0574(14) Uani 1 1 d . . .
H14 H 0.4141 0.7707 0.4009 0.069 Uiso 1 1 calc R U .
C15 C 0.4191(7) 0.7097(2) 0.45850(17) 0.0484(12) Uani 1 1 d . . .
H15 H 0.4090 0.6756 0.4364 0.058 Uiso 1 1 calc R U .
C16 C 0.4296(6) 0.7029(2) 0.51218(16) 0.0357(10) Uani 1 1 d . . .
C17 C 0.4987(7) 0.8702(2) 0.66018(17) 0.0413(10) Uani 1 1 d . . .
C18 C 0.5100(9) 0.9328(2) 0.6738(2) 0.0649(16) Uani 1 1 d . . .
H18A H 0.4973 0.9571 0.6420 0.097 Uiso 1 1 calc R U .
H18B H 0.6388 0.9411 0.6927 0.097 Uiso 1 1 calc R U .
H18C H 0.4017 0.9428 0.6960 0.097 Uiso 1 1 calc R U .
C19 C -0.0618(6) 0.69933(19) 0.55656(16) 0.0354(9) Uani 1 1 d . . .
C20 C -0.0780(6) 0.6405(2) 0.54159(18) 0.0383(10) Uani 1 1 d . . .
C21 C -0.0933(6) 0.6283(2) 0.48804(19) 0.0482(12) Uani 1 1 d . . .
H21 H -0.1057 0.5882 0.4760 0.058 Uiso 1 1 calc R U .
C22 C -0.0903(7) 0.6749(3) 0.4529(2) 0.0542(13) Uani 1 1 d . . .
H22 H -0.0996 0.6662 0.4166 0.065 Uiso 1 1 calc R U .
C23 C -0.0745(7) 0.7333(3) 0.46854(19) 0.0528(13) Uani 1 1 d . . .
H23 H -0.0728 0.7645 0.4435 0.063 Uiso 1 1 calc R U .
C24 C -0.0608(6) 0.7465(2) 0.52132(18) 0.0415(10) Uani 1 1 d . . .
C25 C -0.0515(7) 0.5937(2) 0.6766(2) 0.0475(12) Uani 1 1 d . . .
H25 H -0.0383 0.6129 0.7096 0.057 Uiso 1 1 calc R U .
C26 C -0.0637(7) 0.5323(2) 0.6748(2) 0.0608(15) Uani 1 1 d . . .
H26 H -0.0583 0.5094 0.7060 0.073 Uiso 1 1 calc R U .
C27 C -0.0837(7) 0.5046(2) 0.6271(3) 0.0600(15) Uani 1 1 d . . .
H27 H -0.0929 0.4622 0.6252 0.072 Uiso 1 1 calc R U .
C28 C -0.0906(7) 0.5377(2) 0.5827(2) 0.0517(13) Uani 1 1 d . . .
H28 H -0.1047 0.5184 0.5497 0.062 Uiso 1 1 calc R U .
C29 C -0.0769(6) 0.59946(19) 0.58536(19) 0.0387(10) Uani 1 1 d . . .
C30 C -0.0133(7) 0.8525(2) 0.6271(2) 0.0566(14) Uani 1 1 d . . .
H30 H -0.0035 0.8502 0.6641 0.068 Uiso 1 1 calc R U .
C31 C -0.0085(9) 0.9075(2) 0.6040(3) 0.0716(18) Uani 1 1 d . . .
H31 H 0.0030 0.9428 0.6245 0.086 Uiso 1 1 calc R U .
C32 C -0.0206(9) 0.9104(3) 0.5514(3) 0.0773(19) Uani 1 1 d . . .
H32 H -0.0167 0.9483 0.5348 0.093 Uiso 1 1 calc R U .
C33 C -0.0382(8) 0.8597(2) 0.5219(2) 0.0609(15) Uani 1 1 d . . .
H33 H -0.0479 0.8621 0.4849 0.073 Uiso 1 1 calc R U .
C34 C -0.0417(6) 0.8044(2) 0.5469(2) 0.0436(11) Uani 1 1 d . . .
C35 C -0.0093(7) 0.7468(2) 0.75263(19) 0.0423(10) Uani 1 1 d . . .
C36 C 0.0019(8) 0.7590(2) 0.80797(18) 0.0514(12) Uani 1 1 d . . .
H36A H 0.0146 0.8022 0.8138 0.077 Uiso 1 1 calc R U .
H36B H 0.1184 0.7385 0.8247 0.077 Uiso 1 1 calc R U .
H36C H -0.1196 0.7444 0.8229 0.077 Uiso 1 1 calc R U .
C37 C 0.4912(19) 0.9752(6) 0.5048(6) 0.070(3) Uani 0.5 1 d . . P
C38 C 0.482(2) 1.0059(9) 0.5486(6) 0.102(5) Uani 0.5 1 d . . P
H38C H 0.5321 0.9650 0.5537 0.153 Uiso 0.5 1 calc R U P
H38B H 0.3393 1.0070 0.5549 0.153 Uiso 0.5 1 calc R U P
H38A H 0.5552 1.0329 0.5730 0.153 Uiso 0.5 1 calc R U P
N1 N 0.4710(5) 0.68629(14) 0.68901(12) 0.0287(7) Uani 1 1 d . . .
N2 N 0.4472(5) 0.75199(16) 0.54380(13) 0.0347(8) Uani 1 1 d . . .
N3 N 0.4877(5) 0.82116(16) 0.64877(14) 0.0373(8) Uani 1 1 d . . .
N4 N -0.0575(5) 0.62702(16) 0.63375(14) 0.0383(8) Uani 1 1 d . . .
N5 N -0.0313(5) 0.80190(16) 0.59995(16) 0.0435(9) Uani 1 1 d . . .
N6 N -0.0189(6) 0.73723(17) 0.70931(16) 0.0460(9) Uani 1 1 d . . .
N7 N 0.463(2) 0.9529(7) 0.5411(5) 0.107(5) Uani 0.5 1 d . . P
F1 F 0.4572(7) 0.94131(13) 0.79780(13) 0.0942(13) Uani 1 1 d . . .
F2 F 0.6328(11) 0.89742(19) 0.8629(2) 0.181(3) Uani 1 1 d . . .
F3 F 0.3147(8) 0.87834(19) 0.85238(16) 0.1264(19) Uani 1 1 d . . .
F4 F 0.6664(6) 0.86739(19) 0.77872(18) 0.1137(16) Uani 1 1 d . . .
F5 F 0.3493(6) 0.85234(16) 0.77077(14) 0.0880(11) Uani 1 1 d . . .
F6 F 0.5353(6) 0.80833(13) 0.83627(13) 0.0799(10) Uani 1 1 d . . .
F7 F 0.1700(6) 0.63056(15) 0.87647(15) 0.0971(13) Uani 1 1 d . . .
F8 F -0.1603(6) 0.63206(15) 0.88170(14) 0.0912(12) Uani 1 1 d . . .
F9 F 0.0196(6) 0.55670(15) 0.91887(13) 0.0868(11) Uani 1 1 d . . .
F10 F -0.0311(5) 0.61340(14) 0.80601(11) 0.0699(9) Uani 1 1 d . . .
F11 F 0.1492(5) 0.53825(14) 0.84332(14) 0.0772(10) Uani 1 1 d . . .
F12 F -0.1797(5) 0.53966(14) 0.84781(15) 0.0809(10) Uani 1 1 d . . .
P1 P 0.4978(3) 0.87499(6) 0.81733(5) 0.0610(4) Uani 1 1 d . . .
P2 P -0.0051(2) 0.58530(5) 0.86241(5) 0.0478(3) Uani 1 1 d . . .
Pt1 Pt 0.46457(2) 0.73296(2) 0.62119(2) 0.02850(5) Uani 1 1 d . . .
Pt2 Pt -0.04111(2) 0.71729(2) 0.62955(2) 0.03489(5) Uani 1 1 d . . .

loop_
_atom_site_aniso_label
_atom_site_aniso_U_11
_atom_site_aniso_U_22
_atom_site_aniso_U_33
_atom_site_aniso_U_23
_atom_site_aniso_U_13
_atom_site_aniso_U_12
C1 0.0191(19) 0.035(2) 0.036(2) -0.0068(17) 0.0028(16) 0.0044(16)
C2 0.021(2) 0.032(2) 0.038(2) -0.0052(17) 0.0040(17) 0.0032(16)
C3 0.029(2) 0.031(2) 0.052(3) -0.0072(19) 0.0065(19) 0.0006(17)
C4 0.029(2) 0.041(3) 0.057(3) -0.020(2) 0.002(2) 0.0010(19)
C5 0.025(2) 0.053(3) 0.042(3) -0.020(2) 0.0004(18) 0.0039(19)
C6 0.020(2) 0.046(3) 0.034(2) -0.0105(18) 0.0017(17) 0.0049(17)
C7 0.032(2) 0.031(2) 0.036(2) -0.0049(17) 0.0039(18) 0.0039(17)
C8 0.045(3) 0.048(3) 0.032(2) -0.0026(19) 0.0039(19) 0.006(2)
C9 0.045(3) 0.045(3) 0.038(2) 0.009(2) 0.007(2) 0.002(2)
C10 0.034(2) 0.033(2) 0.048(3) 0.0031(19) 0.007(2) 0.0024(18)
C11 0.022(2) 0.034(2) 0.037(2) 0.0002(17) 0.0034(17) 0.0028(16)
C12 0.040(3) 0.046(3) 0.044(3) 0.006(2) 0.004(2) 0.007(2)
C13 0.058(3) 0.065(3) 0.042(3) 0.018(2) 0.007(2) 0.015(3)
C14 0.053(3) 0.087(4) 0.032(2) 0.007(3) 0.003(2) 0.014(3)
C15 0.039(3) 0.072(3) 0.034(2) -0.003(2) 0.002(2) 0.009(2)
C16 0.020(2) 0.052(3) 0.035(2) -0.0036(19) 0.0002(17) 0.0058(18)
C17 0.050(3) 0.037(3) 0.038(2) 0.0041(19) 0.007(2) 0.002(2)
C18 0.100(5) 0.030(3) 0.065(4) 0.001(2) 0.013(3) -0.005(3)
C19 0.023(2) 0.043(2) 0.040(2) -0.0060(18) 0.0021(17) 0.0024(17)
C20 0.016(2) 0.047(3) 0.052(3) -0.008(2) 0.0043(18) 0.0005(17)
C21 0.027(2) 0.058(3) 0.059(3) -0.022(2) 0.004(2) -0.001(2)
C22 0.037(3) 0.077(4) 0.048(3) -0.005(3) 0.005(2) -0.001(3)
C23 0.040(3) 0.075(4) 0.044(3) 0.008(3) 0.006(2) 0.002(2)
C24 0.022(2) 0.049(3) 0.053(3) 0.007(2) 0.0012(19) 0.0039(19)
C25 0.033(3) 0.055(3) 0.055(3) 0.009(2) 0.005(2) 0.000(2)
C26 0.042(3) 0.054(3) 0.087(4) 0.031(3) 0.010(3) 0.002(2)
C27 0.038(3) 0.039(3) 0.103(5) 0.005(3) 0.010(3) -0.001(2)
C28 0.034(3) 0.043(3) 0.078(4) -0.005(3) 0.007(2) -0.003(2)
C29 0.019(2) 0.038(2) 0.059(3) -0.009(2) 0.0026(19) 0.0003(17)
C30 0.043(3) 0.042(3) 0.084(4) -0.014(3) 0.003(3) 0.000(2)
C31 0.061(4) 0.035(3) 0.120(6) -0.010(3) 0.015(4) 0.000(2)
C32 0.058(4) 0.046(3) 0.128(6) 0.019(4) 0.012(4) 0.001(3)
C33 0.047(3) 0.055(3) 0.082(4) 0.017(3) 0.008(3) 0.002(2)
C34 0.027(2) 0.042(3) 0.063(3) 0.005(2) 0.004(2) 0.0021(18)
C35 0.037(3) 0.042(3) 0.048(3) -0.005(2) 0.004(2) 0.000(2)
C36 0.059(3) 0.050(3) 0.045(3) -0.005(2) 0.003(2) 0.001(2)
C37 0.060(7) 0.058(7) 0.090(10) 0.015(8) 0.004(7) -0.001(6)
C38 0.084(11) 0.139(16) 0.085(12) 0.026(11) 0.011(9) -0.032(11)
N1 0.0253(17) 0.0309(18) 0.0299(17) -0.0009(13) 0.0024(14) 0.0058(13)
N2 0.0277(19) 0.042(2) 0.0344(19) 0.0026(15) 0.0015(15) 0.0075(15)
N3 0.039(2) 0.035(2) 0.037(2) -0.0003(16) 0.0011(16) 0.0034(16)
N4 0.0227(18) 0.044(2) 0.048(2) 0.0025(17) 0.0028(16) 0.0037(15)
N5 0.028(2) 0.039(2) 0.064(3) -0.0031(18) 0.0057(18) 0.0014(15)
N6 0.037(2) 0.050(2) 0.051(3) -0.0045(19) 0.0034(18) -0.0021(17)
N7 0.118(12) 0.134(13) 0.068(9) 0.010(9) 0.009(8) -0.024(10)
F1 0.181(4) 0.0333(17) 0.065(2) 0.0046(14) -0.014(2) 0.013(2)
F2 0.309(8) 0.069(3) 0.142(4) 0.028(3) -0.151(5) -0.044(4)
F3 0.201(5) 0.102(3) 0.084(3) 0.026(2) 0.069(3) 0.074(3)
F4 0.093(3) 0.114(3) 0.138(4) 0.070(3) 0.037(3) 0.032(2)
F5 0.114(3) 0.073(2) 0.076(2) 0.0027(18) -0.005(2) -0.008(2)
F6 0.132(3) 0.0388(17) 0.072(2) 0.0144(15) 0.027(2) 0.0220(18)
F7 0.114(3) 0.061(2) 0.108(3) 0.006(2) -0.048(2) -0.029(2)
F8 0.132(3) 0.064(2) 0.080(2) 0.0027(18) 0.027(2) 0.041(2)
F9 0.138(3) 0.068(2) 0.054(2) 0.0144(16) 0.002(2) 0.017(2)
F10 0.099(3) 0.0589(19) 0.0499(18) 0.0072(14) -0.0067(17) 0.0003(17)
F11 0.079(2) 0.060(2) 0.094(3) 0.0064(17) 0.0210(19) 0.0158(17)
F12 0.067(2) 0.061(2) 0.114(3) 0.0069(19) -0.0052(19) -0.0171(16)
P1 0.1025(12) 0.0313(7) 0.0490(8) 0.0023(6) 0.0039(8) 0.0120(7)
P2 0.0606(9) 0.0333(6) 0.0486(7) -0.0002(5) -0.0025(6) -0.0014(5)
Pt1 0.02771(9) 0.02932(8) 0.02847(8) -0.00214(6) 0.00198(6) 0.00329(6)
Pt2 0.02601(9) 0.03680(9) 0.04189(10) -0.00562(7) 0.00255(7) 0.00152(7)

loop_
_atom_type_symbol
_atom_type_description
_atom_type_scat_dispersion_real
_atom_type_scat_dispersion_imag
_atom_type_scat_source
C C 0.0033 0.0016 'International Tables Vol C Tables 4.2.6.8 and 6.1.1.4'
H H 0.0000 0.0000 'International Tables Vol C Tables 4.2.6.8 and 6.1.1.4'
N N 0.0061 0.0033 'International Tables Vol C Tables 4.2.6.8 and 6.1.1.4'
F F 0.0171 0.0103 'International Tables Vol C Tables 4.2.6.8 and 6.1.1.4'
P P 0.1023 0.0942 'International Tables Vol C Tables 4.2.6.8 and 6.1.1.4'
Pt Pt -1.7033 8.3905 'International Tables Vol C Tables 4.2.6.8 and 6.1.1.4'

loop_
_geom_angle_atom_site_label_1
_geom_angle_atom_site_label_2
_geom_angle_atom_site_label_3
_geom_angle
_geom_angle_site_symmetry_1
_geom_angle_site_symmetry_3
C6 C1 C2 123.0(4) . .
C6 C1 Pt1 118.7(3) . .
C2 C1 Pt1 118.3(3) . .
C3 C2 C1 118.4(4) . .
C3 C2 C11 128.9(4) . .
C1 C2 C11 112.7(3) . .
C2 C3 C4 118.9(4) . .
C2 C3 H3 120.5 . .
C4 C3 H3 120.5 . .
C5 C4 C3 122.2(4) . .
C5 C4 H4 118.9 . .
C3 C4 H4 118.9 . .
C4 C5 C6 119.5(4) . .
C4 C5 H5 120.3 . .
C6 C5 H5 120.3 . .
C1 C6 C5 118.0(4) . .
C1 C6 C16 112.5(4) . .
C5 C6 C16 129.5(4) . .
N1 C7 C8 122.3(4) . .
N1 C7 H7 118.8 . .
C8 C7 H7 118.8 . .
C7 C8 C9 119.2(4) . .
C7 C8 H8 120.4 . .
C9 C8 H8 120.4 . .
C10 C9 C8 119.2(4) . .
C10 C9 H9 120.4 . .
C8 C9 H9 120.4 . .
C9 C10 C11 119.8(4) . .
C9 C10 H10 120.1 . .
C11 C10 H10 120.1 . .
N1 C11 C10 120.4(4) . .
N1 C11 C2 113.6(3) . .
C10 C11 C2 125.9(4) . .
N2 C12 C13 121.6(5) . .
N2 C12 H12 119.2 . .
C13 C12 H12 119.2 . .
C14 C13 C12 119.1(5) . .
C14 C13 H13 120.5 . .
C12 C13 H13 120.5 . .
C15 C14 C13 120.3(5) . .
C15 C14 H14 119.8 . .
C13 C14 H14 119.8 . .
C14 C15 C16 119.4(5) . .
C14 C15 H15 120.3 . .
C16 C15 H15 120.3 . .
N2 C16 C15 120.1(4) . .
N2 C16 C6 114.1(4) . .
C15 C16 C6 125.8(4) . .
N3 C17 C18 178.9(5) . .
C17 C18 H18A 109.5 . .
C17 C18 H18B 109.5 . .
H18A C18 H18B 109.5 . .
C17 C18 H18C 109.5 . .
H18A C18 H18C 109.5 . .
H18B C18 H18C 109.5 . .
C20 C19 C24 123.2(4) . .
C20 C19 Pt2 118.3(3) . .
C24 C19 Pt2 118.5(3) . .
C19 C20 C21 117.5(4) . .
C19 C20 C29 113.1(4) . .
C21 C20 C29 129.5(4) . .
C22 C21 C20 119.5(5) . .
C22 C21 H21 120.2 . .
C20 C21 H21 120.2 . .
C23 C22 C21 122.2(5) . .
C23 C22 H22 118.9 . .
C21 C22 H22 118.9 . .
C22 C23 C24 119.3(5) . .
C22 C23 H23 120.3 . .
C24 C23 H23 120.3 . .
C23 C24 C19 118.3(5) . .
C23 C24 C34 129.1(5) . .
C19 C24 C34 112.5(4) . .
N4 C25 C26 122.2(5) . .
N4 C25 H25 118.9 . .
C26 C25 H25 118.9 . .
C27 C26 C25 118.8(5) . .
C27 C26 H26 120.6 . .
C25 C26 H26 120.6 . .
C28 C27 C26 120.1(5) . .
C28 C27 H27 119.9 . .
C26 C27 H27 119.9 . .
C27 C28 C29 120.1(5) . .
C27 C28 H28 119.9 . .
C29 C28 H28 119.9 . .
C28 C29 N4 119.3(5) . .
C28 C29 C20 126.4(4) . .
N4 C29 C20 114.2(4) . .
N5 C30 C31 122.8(6) . .
N5 C30 H30 118.6 . .
C31 C30 H30 118.6 . .
C32 C31 C30 118.4(6) . .
C32 C31 H31 120.8 . .
C30 C31 H31 120.8 . .
C31 C32 C33 121.0(6) . .
C31 C32 H32 119.5 . .
C33 C32 H32 119.5 . .
C32 C33 C34 118.8(6) . .
C32 C33 H33 120.6 . .
C34 C33 H33 120.6 . .
N5 C34 C33 119.8(5) . .
N5 C34 C24 114.5(4) . .
C33 C34 C24 125.6(5) . .
N6 C35 C36 179.7(6) . .
C35 C36 H36A 109.5 . .
C35 C36 H36B 109.5 . .
H36A C36 H36B 109.5 . .
C35 C36 H36C 109.5 . .
H36A C36 H36C 109.5 . .
H36B C36 H36C 109.5 . .
N7 C37 C38 169.0(18) . 3_676
C37 C38 H38C 109.5 3_676 .
C37 C38 H38B 109.5 3_676 .
H38C C38 H38B 109.5 . .
C37 C38 H38A 109.5 3_676 .
H38C C38 H38A 109.5 . .
H38B C38 H38A 109.5 . .
C7 N1 C11 119.1(3) . .
C7 N1 Pt1 126.3(3) . .
C11 N1 Pt1 114.6(2) . .
C12 N2 C16 119.5(4) . .
C12 N2 Pt1 126.2(3) . .
C16 N2 Pt1 114.3(3) . .
C17 N3 Pt1 175.2(4) . .
C25 N4 C29 119.4(4) . .
C25 N4 Pt2 127.2(3) . .
C29 N4 Pt2 113.4(3) . .
C30 N5 C34 119.2(4) . .
C30 N5 Pt2 126.6(4) . .
C34 N5 Pt2 114.2(3) . .
C35 N6 Pt2 178.4(4) . .
F2 P1 F4 96.0(4) . .
F2 P1 F3 89.5(4) . .
F4 P1 F3 174.2(3) . .
F2 P1 F6 89.9(2) . .
F4 P1 F6 89.2(2) . .
F3 P1 F6 89.0(2) . .
F2 P1 F1 91.0(2) . .
F4 P1 F1 91.0(2) . .
F3 P1 F1 90.7(2) . .
F6 P1 F1 179.1(2) . .
F2 P1 F5 177.8(4) . .
F4 P1 F5 86.1(2) . .
F3 P1 F5 88.4(3) . .
F6 P1 F5 90.6(2) . .
F1 P1 F5 88.5(2) . .
F7 P2 F11 90.2(2) . .
F7 P2 F8 90.1(2) . .
F11 P2 F8 179.6(2) . .
F7 P2 F10 89.44(19) . .
F11 P2 F10 90.80(19) . .
F8 P2 F10 89.45(19) . .
F7 P2 F12 179.4(3) . .
F11 P2 F12 89.3(2) . .
F8 P2 F12 90.4(2) . .
F10 P2 F12 90.22(19) . .
F7 P2 F9 91.0(2) . .
F11 P2 F9 89.15(19) . .
F8 P2 F9 90.60(19) . .
F10 P2 F9 179.5(2) . .
F12 P2 F9 89.3(2) . .
C1 Pt1 N1 80.76(15) . .
C1 Pt1 N2 80.33(16) . .
N1 Pt1 N2 161.08(13) . .
C1 Pt1 N3 177.81(16) . .
N1 Pt1 N3 101.28(13) . .
N2 Pt1 N3 97.62(14) . .
C19 Pt2 N4 80.95(17) . .
C19 Pt2 N5 80.26(17) . .
N4 Pt2 N5 161.21(15) . .
C19 Pt2 N6 179.79(18) . .
N4 Pt2 N6 99.24(15) . .
N5 Pt2 N6 99.55(16) . .

loop_
_geom_bond_atom_site_label_1
_geom_bond_atom_site_label_2
_geom_bond_distance
_geom_bond_site_symmetry_2
C1 C6 1.385(5) .
C1 C2 1.391(6) .
C1 Pt1 1.905(4) .
C2 C3 1.386(5) .
C2 C11 1.466(5) .
C3 C4 1.390(6) .
C3 H3 0.9500 .
C4 C5 1.380(7) .
C4 H4 0.9500 .
C5 C6 1.390(6) .
C5 H5 0.9500 .
C6 C16 1.451(6) .
C7 N1 1.335(5) .
C7 C8 1.365(6) .
C7 H7 0.9500 .
C8 C9 1.377(6) .
C8 H8 0.9500 .
C9 C10 1.375(6) .
C9 H9 0.9500 .
C10 C11 1.377(6) .
C10 H10 0.9500 .
C11 N1 1.365(5) .
C12 N2 1.341(6) .
C12 C13 1.374(6) .
C12 H12 0.9500 .
C13 C14 1.363(7) .
C13 H13 0.9500 .
C14 C15 1.363(7) .
C14 H14 0.9500 .
C15 C16 1.385(6) .
C15 H15 0.9500 .
C16 N2 1.365(5) .
C17 N3 1.135(5) .
C17 C18 1.443(6) .
C18 H18A 0.9800 .
C18 H18B 0.9800 .
C18 H18C 0.9800 .
C19 C20 1.372(6) .
C19 C24 1.389(6) .
C19 Pt2 1.914(4) .
C20 C21 1.400(6) .
C20 C29 1.450(6) .
C21 C22 1.380(7) .
C21 H21 0.9500 .
C22 C23 1.367(7) .
C22 H22 0.9500 .
C23 C24 1.385(7) .
C23 H23 0.9500 .
C24 C34 1.453(7) .
C25 N4 1.328(6) .
C25 C26 1.375(7) .
C25 H25 0.9500 .
C26 C27 1.370(8) .
C26 H26 0.9500 .
C27 C28 1.359(7) .
C27 H27 0.9500 .
C28 C29 1.384(6) .
C28 H28 0.9500 .
C29 N4 1.386(5) .
C30 N5 1.328(6) .
C30 C31 1.365(8) .
C30 H30 0.9500 .
C31 C32 1.350(9) .
C31 H31 0.9500 .
C32 C33 1.364(8) .
C32 H32 0.9500 .
C33 C34 1.395(7) .
C33 H33 0.9500 .
C34 N5 1.360(6) .
C35 N6 1.131(6) .
C35 C36 1.445(6) .
C36 H36A 0.9800 .
C36 H36B 0.9800 .
C36 H36C 0.9800 .
C37 N7 1.085(17) .
C37 C38 1.46(2) 3_676
C38 C37 1.46(2) 3_676
C38 H38C 0.9800 .
C38 H38B 0.9800 .
C38 H38A 0.9800 .
N1 Pt1 2.029(3) .
N2 Pt1 2.030(3) .
N3 Pt1 2.096(4) .
N4 Pt2 2.023(4) .
N5 Pt2 2.040(4) .
N6 Pt2 2.093(4) .
F1 P1 1.582(3) .
F2 P1 1.517(4) .
F3 P1 1.573(4) .
F4 P1 1.564(4) .
F5 P1 1.588(4) .
F6 P1 1.582(3) .
F7 P2 1.574(3) .
F8 P2 1.578(3) .
F9 P2 1.584(3) .
F10 P2 1.578(3) .
F11 P2 1.577(3) .
F12 P2 1.579(3) .
